data_2241383
loop_
_publ_author_name
'Kang, Gihaeng'
'Kim, Jineun'
'Lim, Hansu'
'Kim, Tae Ho'

_publ_section_title
;
 Crystal structure of benzobicyclon
;
_journal_coeditor_code SJ5485
_journal_issue 12
_journal_name_full 'Acta Crystallographica Section E'
_journal_page_first o1035
_journal_paper_doi 10.1107/S2056989015023221
_journal_volume 71
_journal_year 2015
_chemical_formula_iupac 'C22 H19 Cl O4 S2'
_chemical_formula_moiety 'C22 H19 Cl O4 S2'
_chemical_formula_sum 'C22 H19 Cl O4 S2'
_chemical_formula_weight 446.94
_chemical_name_common benzobicyclon
_chemical_name_systematic
;
3-(2-Chloro-4-mesylbenzoyl)-4-(phenylsulfanyl)bicyclo[3.2.1]oct-3-en-2-one
;
_space_group_crystal_system monoclinic
_space_group_IT_number 14
_space_group_name_Hall '-P 2ybc'
_space_group_name_H-M_alt 'P 1 21/c 1'
_symmetry_space_group_name_Hall '-P 2ybc'
_symmetry_space_group_name_H-M 'P 1 21/c 1'
_atom_sites_solution_hydrogens geom
_audit_creation_method SHELXL-2014/7
_cell_angle_alpha 90
_cell_angle_beta 91.449(3)
_cell_angle_gamma 90
_cell_formula_units_Z 4
_cell_length_a 15.5111(8)
_cell_length_b 10.7218(6)
_cell_length_c 12.0169(6)
_cell_measurement_reflns_used 2645
_cell_measurement_temperature 173(2)
_cell_measurement_theta_max 24.69
_cell_measurement_theta_min 2.63
_cell_volume 1997.85(18)
_computing_cell_refinement
;
SAINT (Bruker, 2014)
;
_computing_data_collection
;
APEX2 (Bruker, 2014)
;
_computing_data_reduction
;
SAINT (Bruker, 2014)
;
_computing_molecular_graphics
;
DIAMOND (Brandenburg, 2010)
;
_computing_publication_material
;
SHELXTL (Sheldrick, 2008)
;
_computing_structure_refinement
;
SHELXL2014 (Sheldrick, 2015)
;
_computing_structure_solution
;
SHELXS97 (Sheldrick, 2008)
;
_diffrn_ambient_temperature 173(2)
_diffrn_measured_fraction_theta_full 0.996
_diffrn_measured_fraction_theta_max 0.996
_diffrn_measurement_device_type 'Bruker APEXII CCD'
_diffrn_measurement_method '\f and \w scans'
_diffrn_radiation_type MoK\a
_diffrn_radiation_wavelength 0.71073
_diffrn_reflns_av_R_equivalents 0.0550
_diffrn_reflns_limit_h_max 18
_diffrn_reflns_limit_h_min -18
_diffrn_reflns_limit_k_max 12
_diffrn_reflns_limit_k_min -11
_diffrn_reflns_limit_l_max 12
_diffrn_reflns_limit_l_min -14
_diffrn_reflns_number 15850
_diffrn_reflns_theta_full 25.000
_diffrn_reflns_theta_max 25.000
_diffrn_reflns_theta_min 2.309
_exptl_absorpt_coefficient_mu 0.428
_exptl_absorpt_correction_T_max 0.7455
_exptl_absorpt_correction_T_min 0.6867
_exptl_absorpt_correction_type multi-scan
_exptl_absorpt_process_details
;
(SADABS; Bruker, 2014)
;
_exptl_crystal_colour colourless
_exptl_crystal_density_diffrn 1.486
_exptl_crystal_description block
_exptl_crystal_F_000 928
_exptl_crystal_size_max 0.150
_exptl_crystal_size_mid 0.110
_exptl_crystal_size_min 0.056
_refine_diff_density_max 0.965
_refine_diff_density_min -0.535
_refine_ls_extinction_method none
_refine_ls_goodness_of_fit_ref 1.069
_refine_ls_hydrogen_treatment constr
_refine_ls_matrix_type full
_refine_ls_number_parameters 263
_refine_ls_number_reflns 3504
_refine_ls_number_restraints 0
_refine_ls_restrained_S_all 1.069
_refine_ls_R_factor_all 0.0790
_refine_ls_R_factor_gt 0.0530
_refine_ls_shift/su_max 0.000
_refine_ls_shift/su_mean 0.000
_refine_ls_structure_factor_coef Fsqd
_refine_ls_weighting_details 'w=1/[\s^2^(Fo^2^)+(0.0619P)^2^+2.0045P] where P=(Fo^2^+2Fc^2^)/3'
_refine_ls_weighting_scheme calc
_refine_ls_wR_factor_gt 0.1298
_refine_ls_wR_factor_ref 0.1424
_reflns_number_gt 2584
_reflns_number_total 3504
_reflns_threshold_expression 'I > 2\s(I)'
_cod_data_source_file sj5485sup1.cif
_cod_data_source_block I
_cod_database_code 2241383
_shelx_space_group_comment
;
The symmetry employed for this shelxl refinement is uniquely defined
by the following loop, which should always be used as a source of
symmetry information in preference to the above space-group names.
They are only intended as comments.
;
_shelx_estimated_absorpt_t_min 0.939
_shelx_estimated_absorpt_t_max 0.976

loop_
_space_group_symop_operation_xyz
'x, y, z'
'-x, y+1/2, -z+1/2'
'-x, -y, -z'
'x, -y-1/2, z-1/2'

loop_
_atom_site_type_symbol
_atom_site_label
_atom_site_fract_x
_atom_site_fract_y
_atom_site_fract_z
_atom_site_U_iso_or_equiv
_atom_site_adp_type
_atom_site_calc_flag
_atom_site_occupancy
Cl Cl1 0.22882(6) 0.40049(9) 0.83242(9) 0.0464(3) Uani d 1
S S1 -0.08667(6) 0.26508(9) 0.95779(9) 0.0361(3) Uani d 1
S S2 0.41445(6) 0.12501(8) 0.64532(8) 0.0324(3) Uani d 1
O O1 -0.16416(16) 0.2346(3) 0.8963(2) 0.0495(8) Uani d 1
O O2 -0.07793(17) 0.3867(2) 1.0065(3) 0.0499(8) Uani d 1
O O3 0.24478(16) 0.0592(2) 0.6713(2) 0.0429(7) Uani d 1
O O4 0.14394(16) 0.3801(3) 0.5647(3) 0.0479(8) Uani d 1
C C1 -0.0691(2) 0.1524(4) 1.0616(3) 0.0401(10) Uani d 1
H H1A -0.1083 0.1674 1.1228 0.060 Uiso calc 1
H H1B -0.0093 0.1576 1.0895 0.060 Uiso calc 1
H H1C -0.0799 0.0692 1.0304 0.060 Uiso calc 1
C C2 0.0015(2) 0.2413(3) 0.8691(3) 0.0303(8) Uani d 1
C C3 0.0716(2) 0.3211(3) 0.8792(3) 0.0339(9) Uani d 1
H H3 0.0715 0.3884 0.9305 0.041 Uiso calc 1
C C4 0.1417(2) 0.3002(3) 0.8126(3) 0.0309(8) Uani d 1
C C5 0.1442(2) 0.2011(3) 0.7389(3) 0.0290(8) Uani d 1
C C6 0.0730(2) 0.1218(3) 0.7314(3) 0.0335(9) Uani d 1
H H6 0.0736 0.0530 0.6816 0.040 Uiso calc 1
C C7 0.0013(2) 0.1420(3) 0.7954(3) 0.0338(9) Uani d 1
H H7 -0.0473 0.0883 0.7890 0.041 Uiso calc 1
C C8 0.2214(2) 0.1671(3) 0.6715(3) 0.0302(8) Uani d 1
C C9 0.2696(2) 0.2642(3) 0.6103(3) 0.0336(9) Uani d 1
C C10 0.3565(2) 0.2546(3) 0.5982(3) 0.0310(8) Uani d 1
C C11 0.4045(2) 0.3595(4) 0.5419(3) 0.0382(9) Uani d 1
H H11 0.4656 0.3361 0.5274 0.046 Uiso calc 1
C C12 0.3542(4) 0.3935(5) 0.4330(3) 0.0668(16) Uani d 1
H H12A 0.3347 0.3191 0.3906 0.080 Uiso calc 1
H H12B 0.3870 0.4499 0.3845 0.080 Uiso calc 1
C C13 0.2767(3) 0.4631(4) 0.4939(5) 0.0711(17) Uani d 1
H H13 0.2407 0.5144 0.4411 0.085 Uiso calc 1
C C14 0.3207(4) 0.5376(5) 0.5754(5) 0.0755(17) Uani d 1
H H14A 0.2838 0.5499 0.6405 0.091 Uiso calc 1
H H14B 0.3341 0.6204 0.5438 0.091 Uiso calc 1
C C15 0.3992(3) 0.4753(4) 0.6092(4) 0.0622(14) Uani d 1
H H15A 0.3983 0.4548 0.6895 0.075 Uiso calc 1
H H15B 0.4495 0.5295 0.5958 0.075 Uiso calc 1
C C16 0.2224(2) 0.3702(4) 0.5594(4) 0.0466(11) Uani d 1
C C17 0.5234(2) 0.1795(3) 0.6555(3) 0.0299(8) Uani d 1
C C18 0.5496(3) 0.2579(3) 0.7411(3) 0.0404(10) Uani d 1
H H18 0.5085 0.2892 0.7914 0.048 Uiso calc 1
C C19 0.6355(3) 0.2910(4) 0.7538(4) 0.0532(12) Uani d 1
H H19 0.6536 0.3460 0.8118 0.064 Uiso calc 1
C C20 0.6948(3) 0.2430(4) 0.6807(4) 0.0566(13) Uani d 1
H H20 0.7540 0.2643 0.6896 0.068 Uiso calc 1
C C21 0.6690(3) 0.1654(4) 0.5962(4) 0.0488(12) Uani d 1
H H21 0.7103 0.1336 0.5465 0.059 Uiso calc 1
C C22 0.5831(2) 0.1329(3) 0.5825(3) 0.0374(9) Uani d 1
H H22 0.5652 0.0791 0.5236 0.045 Uiso calc 1

loop_
_atom_site_aniso_label
_atom_site_aniso_U_11
_atom_site_aniso_U_22
_atom_site_aniso_U_33
_atom_site_aniso_U_12
_atom_site_aniso_U_13
_atom_site_aniso_U_23
Cl1 0.0325(5) 0.0437(6) 0.0632(7) -0.0172(4) 0.0084(5) -0.0109(5)
S1 0.0220(5) 0.0359(5) 0.0509(6) -0.0007(4) 0.0085(4) -0.0012(4)
S2 0.0273(5) 0.0273(5) 0.0430(6) 0.0021(4) 0.0086(4) 0.0007(4)
O1 0.0215(13) 0.0641(19) 0.063(2) 0.0002(12) -0.0001(13) -0.0002(15)
O2 0.0421(16) 0.0354(15) 0.073(2) -0.0006(12) 0.0196(15) -0.0119(14)
O3 0.0372(15) 0.0298(14) 0.0624(19) -0.0013(12) 0.0170(14) -0.0004(13)
O4 0.0221(14) 0.0543(17) 0.067(2) 0.0025(12) 0.0014(13) 0.0214(15)
C1 0.030(2) 0.046(2) 0.045(2) -0.0030(17) 0.0105(18) 0.0022(19)
C2 0.0229(18) 0.0305(18) 0.038(2) -0.0010(14) 0.0032(16) 0.0033(16)
C3 0.0296(19) 0.0289(18) 0.043(2) -0.0007(15) 0.0015(17) -0.0017(17)
C4 0.0235(17) 0.0294(18) 0.040(2) -0.0053(15) 0.0033(16) 0.0032(16)
C5 0.0254(18) 0.0278(18) 0.034(2) 0.0000(14) 0.0047(16) 0.0064(16)
C6 0.032(2) 0.0277(18) 0.041(2) -0.0078(15) 0.0045(17) -0.0026(17)
C7 0.0230(18) 0.0325(19) 0.046(2) -0.0066(15) 0.0019(17) 0.0022(17)
C8 0.0258(18) 0.0282(19) 0.037(2) -0.0045(15) 0.0044(16) 0.0028(16)
C9 0.0239(18) 0.036(2) 0.041(2) 0.0005(15) 0.0052(16) 0.0093(17)
C10 0.0284(19) 0.0329(19) 0.032(2) 0.0003(15) 0.0050(16) 0.0034(16)
C11 0.0225(18) 0.044(2) 0.049(2) 0.0000(16) 0.0069(17) 0.0151(19)
C12 0.107(4) 0.068(3) 0.026(2) -0.048(3) 0.012(3) 0.002(2)
C13 0.026(2) 0.044(3) 0.141(5) 0.0005(19) -0.023(3) 0.043(3)
C14 0.095(4) 0.061(3) 0.072(4) 0.008(3) 0.031(3) 0.018(3)
C15 0.094(4) 0.047(3) 0.046(3) -0.030(3) 0.011(3) 0.000(2)
C16 0.029(2) 0.048(2) 0.063(3) 0.0016(18) 0.005(2) 0.020(2)
C17 0.0255(18) 0.0270(18) 0.037(2) 0.0048(14) 0.0025(16) 0.0080(16)
C18 0.040(2) 0.037(2) 0.044(2) 0.0001(17) 0.0027(19) 0.0038(19)
C19 0.049(3) 0.055(3) 0.055(3) -0.011(2) -0.012(2) 0.009(2)
C20 0.027(2) 0.068(3) 0.074(3) -0.009(2) -0.007(2) 0.029(3)
C21 0.033(2) 0.056(3) 0.058(3) 0.016(2) 0.013(2) 0.028(2)
C22 0.031(2) 0.038(2) 0.044(2) 0.0097(17) 0.0096(18) 0.0064(18)

loop_
_atom_type_symbol
_atom_type_description
_atom_type_scat_dispersion_real
_atom_type_scat_dispersion_imag
_atom_type_scat_source
C C 0.0033 0.0016 'International Tables Vol C Tables 4.2.6.8 and 6.1.1.4'
H H 0.0000 0.0000 'International Tables Vol C Tables 4.2.6.8 and 6.1.1.4'
O O 0.0106 0.0060 'International Tables Vol C Tables 4.2.6.8 and 6.1.1.4'
S S 0.1246 0.1234 'International Tables Vol C Tables 4.2.6.8 and 6.1.1.4'
Cl Cl 0.1484 0.1585 'International Tables Vol C Tables 4.2.6.8 and 6.1.1.4'

loop_
_geom_angle_atom_site_label_1
_geom_angle_atom_site_label_2
_geom_angle_atom_site_label_3
_geom_angle
O1 S1 O2 119.16(18)
O1 S1 C1 108.84(18)
O2 S1 C1 108.9(2)
O1 S1 C2 107.89(18)
O2 S1 C2 108.04(16)
C1 S1 C2 102.72(17)
C10 S2 C17 103.94(16)
S1 C1 H1A 109.5
S1 C1 H1B 109.5
H1A C1 H1B 109.5
S1 C1 H1C 109.5
H1A C1 H1C 109.5
H1B C1 H1C 109.5
C7 C2 C3 121.3(3)
C7 C2 S1 120.4(3)
C3 C2 S1 118.3(3)
C4 C3 C2 118.4(3)
C4 C3 H3 120.8
C2 C3 H3 120.8
C3 C4 C5 121.9(3)
C3 C4 Cl1 116.1(3)
C5 C4 Cl1 121.8(3)
C4 C5 C6 118.3(3)
C4 C5 C8 124.4(3)
C6 C5 C8 117.2(3)
C7 C6 C5 120.9(3)
C7 C6 H6 119.5
C5 C6 H6 119.5
C6 C7 C2 119.1(3)
C6 C7 H7 120.4
C2 C7 H7 120.4
O3 C8 C9 120.9(3)
O3 C8 C5 118.2(3)
C9 C8 C5 120.9(3)
C10 C9 C16 119.7(3)
C10 C9 C8 120.7(3)
C16 C9 C8 119.6(3)
C9 C10 C11 119.4(3)
C9 C10 S2 121.9(3)
C11 C10 S2 118.7(3)
C15 C11 C10 110.0(3)
C15 C11 C12 103.2(4)
C10 C11 C12 107.9(3)
C15 C11 H11 111.8
C10 C11 H11 111.8
C12 C11 H11 111.8
C11 C12 C13 95.2(3)
C11 C12 H12A 112.7
C13 C12 H12A 112.7
C11 C12 H12B 112.7
C13 C12 H12B 112.7
H12A C12 H12B 110.2
C14 C13 C16 105.7(5)
C14 C13 C12 102.8(4)
C16 C13 C12 111.0(3)
C14 C13 H13 112.2
C16 C13 H13 112.2
C12 C13 H13 112.2
C13 C14 C15 108.8(4)
C13 C14 H14A 109.9
C15 C14 H14A 109.9
C13 C14 H14B 109.9
C15 C14 H14B 109.9
H14A C14 H14B 108.3
C14 C15 C11 107.1(4)
C14 C15 H15A 110.3
C11 C15 H15A 110.3
C14 C15 H15B 110.3
C11 C15 H15B 110.3
H15A C15 H15B 108.6
O4 C16 C9 121.8(3)
O4 C16 C13 121.9(4)
C9 C16 C13 116.1(3)
C18 C17 C22 120.2(3)
C18 C17 S2 120.6(3)
C22 C17 S2 119.0(3)
C17 C18 C19 120.1(4)
C17 C18 H18 119.9
C19 C18 H18 119.9
C18 C19 C20 119.2(4)
C18 C19 H19 120.4
C20 C19 H19 120.4
C21 C20 C19 120.8(4)
C21 C20 H20 119.6
C19 C20 H20 119.6
C20 C21 C22 120.3(4)
C20 C21 H21 119.9
C22 C21 H21 119.9
C21 C22 C17 119.5(4)
C21 C22 H22 120.3
C17 C22 H22 120.3

loop_
_geom_bond_atom_site_label_1
_geom_bond_atom_site_label_2
_geom_bond_distance
Cl1 C4 1.739(3)
S1 O1 1.432(3)
S1 O2 1.434(3)
S1 C1 1.753(4)
S1 C2 1.774(3)
S2 C10 1.742(4)
S2 C17 1.790(4)
O3 C8 1.213(4)
O4 C16 1.226(4)
C1 H1A 0.9800
C1 H1B 0.9800
C1 H1C 0.9800
C2 C7 1.385(5)
C2 C3 1.386(5)
C3 C4 1.384(5)
C3 H3 0.9500
C4 C5 1.385(5)
C5 C6 1.395(5)
C5 C8 1.508(5)
C6 C7 1.384(5)
C6 H6 0.9500
C7 H7 0.9500
C8 C9 1.487(5)
C9 C10 1.363(5)
C9 C16 1.476(5)
C10 C11 1.517(5)
C11 C15 1.485(6)
C11 C12 1.551(6)
C11 H11 1.0000
C12 C13 1.607(7)
C12 H12A 0.9900
C12 H12B 0.9900
C13 C14 1.425(8)
C13 C16 1.534(6)
C13 H13 1.0000
C14 C15 1.437(7)
C14 H14A 0.9900
C14 H14B 0.9900
C15 H15A 0.9900
C15 H15B 0.9900
C17 C18 1.382(5)
C17 C22 1.385(5)
C18 C19 1.383(6)
C18 H18 0.9500
C19 C20 1.387(6)
C19 H19 0.9500
C20 C21 1.365(7)
C20 H20 0.9500
C21 C22 1.383(6)
C21 H21 0.9500
C22 H22 0.9500

loop_
_geom_hbond_atom_site_label_D
_geom_hbond_atom_site_label_H
_geom_hbond_atom_site_label_A
_geom_hbond_site_symmetry_A
_geom_hbond_distance_DH
_geom_hbond_distance_HA
_geom_hbond_distance_DA
_geom_hbond_angle_DHA
C1 H1B O4 4_566 0.98 2.44 3.322(4) 150.0
C1 H1C O4 2_546 0.98 2.52 3.477(5) 165.3
C3 H3 O2 3_567 0.95 2.53 3.422(4) 156.8

loop_
_geom_torsion_atom_site_label_1
_geom_torsion_atom_site_label_2
_geom_torsion_atom_site_label_3
_geom_torsion_atom_site_label_4
_geom_torsion
O1 S1 C2 C7 -37.9(4)
O2 S1 C2 C7 -167.9(3)
C1 S1 C2 C7 77.0(3)
O1 S1 C2 C3 145.0(3)
O2 S1 C2 C3 14.9(4)
C1 S1 C2 C3 -100.1(3)
C7 C2 C3 C4 0.8(6)
S1 C2 C3 C4 177.9(3)
C2 C3 C4 C5 -1.5(6)
C2 C3 C4 Cl1 -178.0(3)
C3 C4 C5 C6 0.9(6)
Cl1 C4 C5 C6 177.3(3)
C3 C4 C5 C8 -174.6(3)
Cl1 C4 C5 C8 1.8(5)
C4 C5 C6 C7 0.4(6)
C8 C5 C6 C7 176.2(3)
C5 C6 C7 C2 -1.0(6)
C3 C2 C7 C6 0.5(6)
S1 C2 C7 C6 -176.6(3)
C4 C5 C8 O3 131.3(4)
C6 C5 C8 O3 -44.2(5)
C4 C5 C8 C9 -46.5(5)
C6 C5 C8 C9 138.0(4)
O3 C8 C9 C10 -31.3(6)
C5 C8 C9 C10 146.4(4)
O3 C8 C9 C16 147.0(4)
C5 C8 C9 C16 -35.3(5)
C16 C9 C10 C11 5.7(6)
C8 C9 C10 C11 -176.0(3)
C16 C9 C10 S2 -174.2(3)
C8 C9 C10 S2 4.1(5)
C17 S2 C10 C9 -160.3(3)
C17 S2 C10 C11 19.8(3)
C9 C10 C11 C15 64.1(5)
S2 C10 C11 C15 -116.0(4)
C9 C10 C11 C12 -47.8(5)
S2 C10 C11 C12 132.1(3)
C15 C11 C12 C13 -42.9(4)
C10 C11 C12 C13 73.5(4)
C11 C12 C13 C14 44.6(4)
C11 C12 C13 C16 -68.0(5)
C16 C13 C14 C15 86.1(5)
C12 C13 C14 C15 -30.4(5)
C13 C14 C15 C11 2.1(5)
C10 C11 C15 C14 -86.7(4)
C12 C11 C15 C14 28.3(4)
C10 C9 C16 O4 177.3(4)
C8 C9 C16 O4 -1.1(7)
C10 C9 C16 C13 0.7(6)
C8 C9 C16 C13 -177.6(4)
C14 C13 C16 O4 106.6(5)
C12 C13 C16 O4 -142.6(5)
C14 C13 C16 C9 -76.9(5)
C12 C13 C16 C9 33.9(6)
C10 S2 C17 C18 74.3(3)
C10 S2 C17 C22 -111.6(3)
C22 C17 C18 C19 0.5(6)
S2 C17 C18 C19 174.5(3)
C17 C18 C19 C20 -1.0(6)
C18 C19 C20 C21 1.0(7)
C19 C20 C21 C22 -0.4(6)
C20 C21 C22 C17 -0.1(6)
C18 C17 C22 C21 0.1(5)
S2 C17 C22 C21 -174.0(3)

_cod_database_fobs_code 2241383
